data_7248857
loop_
_publ_author_name
'Bhuyan, Amar Jyoti'
'Nath, Partha Pratim'
'Bharali, Sourav Jyoti'
'Saikia, Lakhinath'

_publ_section_title
;
 A novel &#x3bc;<sub>3</sub>-CO<sub>3</sub> bridged linear polymeric
 Cu-complex
 ([Cu<sub>3</sub>(DMAP)<sub>8</sub>(&#x3bc;<sub>3</sub>-CO<sub>3</sub>)<sub>2</sub>]I<sub>2</sub>)
 <sub><i>n</i></sub> &#xb7;<i>x</i>H<sub>2</sub>O: synthesis,
 characterization and catalytic applications in the synthesis of
 phenoxypyrimidines and arylthiopyrimidines <i>via</i> C-O and C-S
 cross-coupling reactions.
;
_journal_issue 26
_journal_name_full 'RSC advances'
_journal_page_first 18478
_journal_page_last 18488
_journal_paper_doi 10.1039/d4ra00001c
_journal_volume 14
_journal_year 2024
_chemical_formula_moiety ([Cu3(DMAP)8(CO3)2]I2)n.xH2O
_chemical_formula_sum 'C58 H88 Cu3 I2 N16 O10'
_chemical_formula_weight 1613.86
_chemical_name_systematic 'Polymeric Cu-complex'
_space_group_crystal_system triclinic
_space_group_IT_number 2
_space_group_name_Hall '-P 1'
_space_group_name_H-M_alt 'P -1'
_atom_sites_solution_hydrogens mixed
_audit_creation_method SHELXL-2018/3
_audit_update_record
;
2023-12-04 deposited with the CCDC.	2024-05-26 downloaded from the CCDC.
;
_cell_angle_alpha 76.079(2)
_cell_angle_beta 80.501(2)
_cell_angle_gamma 79.118(2)
_cell_formula_units_Z 1
_cell_length_a 10.2357(4)
_cell_length_b 12.1215(5)
_cell_length_c 14.9718(6)
_cell_measurement_reflns_used 8771
_cell_measurement_temperature 293(2)
_cell_measurement_theta_max 28.5
_cell_measurement_theta_min 1.4
_cell_volume 1756.60(12)
_computing_structure_refinement 'SHELXL-2018/3 (Sheldrick, 2018)'
_diffrn_ambient_temperature 293(2)
_diffrn_measured_fraction_theta_full 0.999
_diffrn_measured_fraction_theta_max 0.984
_diffrn_measurement_device_type 'Bruker SMART APEX II CCD diffractometer'
_diffrn_measurement_method 'phi and omega scans'
_diffrn_radiation_type MoK\a
_diffrn_radiation_wavelength 0.71073
_diffrn_reflns_av_R_equivalents 0.0608
_diffrn_reflns_av_unetI/netI 0.0433
_diffrn_reflns_Laue_measured_fraction_full 0.999
_diffrn_reflns_Laue_measured_fraction_max 0.984
_diffrn_reflns_limit_h_max 13
_diffrn_reflns_limit_h_min -13
_diffrn_reflns_limit_k_max 16
_diffrn_reflns_limit_k_min -16
_diffrn_reflns_limit_l_max 19
_diffrn_reflns_limit_l_min -19
_diffrn_reflns_number 63410
_diffrn_reflns_point_group_measured_fraction_full 0.999
_diffrn_reflns_point_group_measured_fraction_max 0.984
_diffrn_reflns_theta_full 25.242
_diffrn_reflns_theta_max 28.491
_diffrn_reflns_theta_min 1.412
_exptl_absorpt_coefficient_mu 1.842
_exptl_crystal_colour 'dark blue'
_exptl_crystal_density_diffrn 1.526
_exptl_crystal_description BLOCK
_exptl_crystal_F_000 821
_exptl_crystal_recrystallization_method 'Re-crystallisation from solvent: H2O'
_exptl_crystal_size_max 0.26
_exptl_crystal_size_mid 0.22
_exptl_crystal_size_min 0.18
_refine_diff_density_max 1.020
_refine_diff_density_min -1.011
_refine_diff_density_rms 0.089
_refine_ls_extinction_method none
_refine_ls_goodness_of_fit_ref 1.009
_refine_ls_hydrogen_treatment constr
_refine_ls_matrix_type full
_refine_ls_number_parameters 380
_refine_ls_number_reflns 8771
_refine_ls_number_restraints 0
_refine_ls_restrained_S_all 1.009
_refine_ls_R_factor_all 0.0731
_refine_ls_R_factor_gt 0.0453
_refine_ls_shift/su_max 0.001
_refine_ls_shift/su_mean 0.000
_refine_ls_structure_factor_coef Fsqd
_refine_ls_weighting_details 'w=1/[\s^2^(Fo^2^)+(0.0556P)^2^+1.9964P] where P=(Fo^2^+2Fc^2^)/3'
_refine_ls_weighting_scheme calc
_refine_ls_wR_factor_gt 0.1110
_refine_ls_wR_factor_ref 0.1251
_reflns_Friedel_coverage 0.000
_reflns_number_gt 6184
_reflns_number_total 8771
_reflns_threshold_expression 'I > 2\s(I)'
_cod_data_source_file d4ra00001c2.cif
_cod_data_source_block shelx
_cod_database_code 7248857
_shelx_shelxl_version_number 2018/3
_shelx_space_group_comment
;
The symmetry employed for this shelxl refinement is uniquely defined
by the following loop, which should always be used as a source of
symmetry information in preference to the above space-group names.
They are only intended as comments.
;

loop_
_space_group_symop_operation_xyz
'x, y, z'
'-x, -y, -z'

loop_
_atom_site_label
_atom_site_type_symbol
_atom_site_fract_x
_atom_site_fract_y
_atom_site_fract_z
_atom_site_U_iso_or_equiv
_atom_site_adp_type
_atom_site_occupancy
_atom_site_site_symmetry_order
_atom_site_calc_flag
_atom_site_refinement_flags_posn
_atom_site_refinement_flags_adp
_atom_site_refinement_flags_occupancy
_atom_site_disorder_assembly
_atom_site_disorder_group
Cu1 Cu 1.500000 0.000000 0.000000 0.02786(13) Uani 1 2 d S . P . .
Cu2 Cu 0.93816(4) 0.04605(3) 0.09932(3) 0.02789(10) Uani 1 1 d . . . . .
N7 N 0.92550(18) 0.21279(13) 0.02920(13) 0.0315(6) Uani 1 1 d G . . . .
C22 C 1.04354(14) 0.25752(16) -0.00614(15) 0.0357(7) Uani 1 1 d G . . . .
H22 H 1.125677 0.213536 0.007045 0.043 Uiso 1 1 calc R U . . .
C23 C 1.03883(16) 0.36797(16) -0.06119(15) 0.0353(7) Uani 1 1 d G . . . .
H23 H 1.117806 0.397900 -0.084834 0.042 Uiso 1 1 calc R U . . .
C24 C 0.9161(2) 0.43371(13) -0.08090(14) 0.0337(7) Uani 1 1 d G . . . .
C25 C 0.79802(16) 0.38898(16) -0.04556(16) 0.0386(8) Uani 1 1 d G . . . .
H25 H 0.715885 0.432963 -0.058752 0.046 Uiso 1 1 calc R U . . .
C26 C 0.80273(15) 0.27852(16) 0.00948(15) 0.0380(8) Uani 1 1 d G . . . .
H26 H 0.723753 0.248599 0.033127 0.046 Uiso 1 1 calc R U . . .
N8 N 0.9117(3) 0.5428(3) -0.1400(2) 0.0428(7) Uani 1 1 d . . . . .
C28 C 1.0341(4) 0.5909(3) -0.1763(3) 0.0493(10) Uani 1 1 d . . . . .
H28A H 1.077490 0.596579 -0.125746 0.074 Uiso 1 1 calc R U . . .
H28B H 1.012860 0.666133 -0.214579 0.074 Uiso 1 1 calc R U . . .
H28C H 1.092889 0.541971 -0.212519 0.074 Uiso 1 1 calc R U . . .
C27 C 0.7846(5) 0.6165(4) -0.1569(3) 0.0606(12) Uani 1 1 d . . . . .
H27A H 0.736649 0.582886 -0.190742 0.091 Uiso 1 1 calc R U . . .
H27B H 0.801113 0.690944 -0.192343 0.091 Uiso 1 1 calc R U . . .
H27C H 0.732205 0.624388 -0.098717 0.091 Uiso 1 1 calc R U . . .
N1 N 1.5088(2) -0.15936(14) 0.08369(13) 0.0340(6) Uani 1 1 d G . . . .
C5 C 1.4468(2) -0.17218(17) 0.17466(14) 0.0456(9) Uani 1 1 d G . . . .
H5 H 1.406315 -0.107637 0.197827 0.055 Uiso 1 1 calc R U . . .
C4 C 1.4453(3) -0.2815(2) 0.23100(12) 0.0523(10) Uani 1 1 d G . . . .
H4 H 1.403841 -0.290029 0.291862 0.063 Uiso 1 1 calc R U . . .
C3 C 1.5059(3) -0.37792(16) 0.19637(16) 0.0498(10) Uani 1 1 d G . . . .
C2 C 1.5679(3) -0.36511(15) 0.10540(17) 0.0517(10) Uani 1 1 d G . . . .
H2 H 1.608366 -0.429652 0.082229 0.062 Uiso 1 1 calc R U . . .
C1 C 1.5694(2) -0.25583(19) 0.04906(12) 0.0450(9) Uani 1 1 d G . . . .
H1 H 1.610841 -0.247260 -0.011807 0.054 Uiso 1 1 calc R U . . .
N5 N 0.92704(18) -0.11470(14) 0.18040(13) 0.0324(6) Uani 1 1 d G . . . .
C15 C 0.80412(15) -0.14618(17) 0.22275(15) 0.0407(8) Uani 1 1 d G . . . .
H15 H 0.725149 -0.096220 0.210411 0.049 Uiso 1 1 calc R U . . .
C16 C 0.79924(16) -0.25232(18) 0.28355(16) 0.0424(8) Uani 1 1 d G . . . .
H16 H 0.716995 -0.273374 0.311887 0.051 Uiso 1 1 calc R U . . .
C17 C 0.9173(2) -0.32698(15) 0.30200(14) 0.0365(7) Uani 1 1 d G . . . .
C18 C 1.04019(17) -0.29551(16) 0.25965(15) 0.0371(8) Uani 1 1 d G . . . .
H18 H 1.119162 -0.345467 0.271995 0.044 Uiso 1 1 calc R U . . .
C19 C 1.04508(15) -0.18937(17) 0.19885(14) 0.0362(7) Uani 1 1 d G . . . .
H19 H 1.127319 -0.168314 0.170519 0.043 Uiso 1 1 calc R U . . .
O1 O 0.87378(19) 0.00616(18) -0.00517(14) 0.0277(5) Uani 1 1 d . . . . .
O2 O 1.3238(2) -0.0504(2) -0.07534(15) 0.0331(5) Uani 1 1 d . . . . .
O5 O 0.5502(5) 0.0580(5) 0.3545(3) 0.1113(15) Uani 1 1 d G . . . .
H5A H 0.558647 0.086867 0.399227 0.167 Uiso 1 1 d G U . . .
H5B H 0.468520 0.051605 0.356198 0.167 Uiso 1 1 d G U . . .
O3 O 1.3096(2) 0.0316(2) 0.04488(15) 0.0308(5) Uani 1 1 d . . . . .
I1 I 1.44209(3) -0.21333(3) 0.47208(2) 0.07269(13) Uani 1 1 d . . . . .
N3 N 0.9847(3) 0.0876(2) 0.21143(18) 0.0324(6) Uani 1 1 d . . . . .
C9 C 1.1422(3) 0.1029(3) 0.3084(2) 0.0377(8) Uani 1 1 d . . . . .
H9 H 1.231534 0.098172 0.316222 0.045 Uiso 1 1 calc R U . . .
C8 C 1.1107(3) 0.0838(3) 0.2282(2) 0.0352(7) Uani 1 1 d . . . . .
H8 H 1.180660 0.067280 0.182888 0.042 Uiso 1 1 calc R U . . .
C10 C 1.0396(4) 0.1297(3) 0.3790(2) 0.0382(8) Uani 1 1 d . . . . .
C12 C 0.8860(3) 0.1131(3) 0.2788(2) 0.0372(8) Uani 1 1 d . . . . .
H12 H 0.797766 0.116292 0.269117 0.045 Uiso 1 1 calc R U . . .
C11 C 0.9079(4) 0.1345(3) 0.3607(2) 0.0386(8) Uani 1 1 d . . . . .
H11 H 0.835643 0.152208 0.404143 0.046 Uiso 1 1 calc R U . . .
N4 N 1.0673(3) 0.1490(3) 0.4589(2) 0.0527(9) Uani 1 1 d . . . . .
C14 C 0.9615(5) 0.1745(4) 0.5321(3) 0.0598(12) Uani 1 1 d . . . . .
H14A H 0.919012 0.252932 0.515163 0.090 Uiso 1 1 calc R U . . .
H14B H 0.999347 0.163314 0.588809 0.090 Uiso 1 1 calc R U . . .
H14C H 0.896355 0.124132 0.540778 0.090 Uiso 1 1 calc R U . . .
C13 C 1.2051(5) 0.1448(5) 0.4751(3) 0.0718(14) Uani 1 1 d . . . . .
H13A H 1.253333 0.068522 0.476320 0.108 Uiso 1 1 calc R U . . .
H13B H 1.204792 0.164687 0.533435 0.108 Uiso 1 1 calc R U . . .
H13C H 1.247653 0.198430 0.426179 0.108 Uiso 1 1 calc R U . . .
N6 N 0.9114(3) -0.4348(3) 0.3629(2) 0.0505(8) Uani 1 1 d . . . . .
C21 C 1.0326(5) -0.5161(4) 0.3808(3) 0.0592(11) Uani 1 1 d . . . . .
H21A H 1.009831 -0.584505 0.423684 0.089 Uiso 1 1 calc R U . . .
H21B H 1.077410 -0.535451 0.323714 0.089 Uiso 1 1 calc R U . . .
H21C H 1.090861 -0.482203 0.406758 0.089 Uiso 1 1 calc R U . . .
C20 C 0.7839(5) -0.4717(4) 0.4022(3) 0.0661(13) Uani 1 1 d . . . . .
H20A H 0.735733 -0.474519 0.353131 0.099 Uiso 1 1 calc R U . . .
H20B H 0.732552 -0.418218 0.437556 0.099 Uiso 1 1 calc R U . . .
H20C H 0.798824 -0.546714 0.441849 0.099 Uiso 1 1 calc R U . . .
N2 N 1.5048(4) -0.4877(3) 0.2539(3) 0.0747(12) Uani 1 1 d . . . . .
C7 C 1.4319(6) -0.5015(5) 0.3474(4) 0.0907(19) Uani 1 1 d . . . . .
H7A H 1.337896 -0.475964 0.343735 0.136 Uiso 1 1 calc R U . . .
H7B H 1.463908 -0.456584 0.381504 0.136 Uiso 1 1 calc R U . . .
H7C H 1.446008 -0.581158 0.378349 0.136 Uiso 1 1 calc R U . . .
C6 C 1.5714(6) -0.5906(4) 0.2227(5) 0.0888(18) Uani 1 1 d . . . . .
H6A H 1.569918 -0.655725 0.274010 0.133 Uiso 1 1 calc R U . . .
H6B H 1.662694 -0.582447 0.198158 0.133 Uiso 1 1 calc R U . . .
H6C H 1.525896 -0.602060 0.175282 0.133 Uiso 1 1 calc R U . . .
C29 C 1.2554(3) -0.0091(2) -0.0091(2) 0.0236(6) Uani 1 1 d . . . . .
O4 O 1.4672(4) 0.1683(4) 0.1799(3) 0.0952(13) Uani 1 1 d G . . . .
H4A H 1.530987 0.142698 0.142525 0.143 Uiso 1 1 d G U . . .
H4B H 1.485136 0.130615 0.233255 0.143 Uiso 1 1 d G U . . .

loop_
_atom_site_aniso_label
_atom_site_aniso_U_11
_atom_site_aniso_U_22
_atom_site_aniso_U_33
_atom_site_aniso_U_23
_atom_site_aniso_U_13
_atom_site_aniso_U_12
Cu1 0.0162(2) 0.0374(3) 0.0315(3) -0.0086(2) -0.0027(2) -0.0066(2)
Cu2 0.0291(2) 0.0293(2) 0.0271(2) -0.00808(15) -0.00330(15) -0.00678(15)
N7 0.0315(14) 0.0306(14) 0.0352(15) -0.0105(12) -0.0053(11) -0.0063(11)
C22 0.0345(17) 0.0358(19) 0.0396(19) -0.0115(15) -0.0061(14) -0.0067(14)
C23 0.0330(17) 0.0348(18) 0.0403(19) -0.0100(15) -0.0033(14) -0.0098(14)
C24 0.0396(18) 0.0285(17) 0.0357(18) -0.0117(14) -0.0065(14) -0.0041(14)
C25 0.0342(17) 0.0345(19) 0.047(2) -0.0100(16) -0.0059(15) -0.0023(14)
C26 0.0358(18) 0.0356(19) 0.045(2) -0.0126(16) -0.0028(15) -0.0086(14)
N8 0.0485(18) 0.0323(16) 0.0463(18) -0.0031(13) -0.0084(14) -0.0080(13)
C28 0.061(2) 0.039(2) 0.047(2) -0.0027(17) -0.0027(19) -0.0183(18)
C27 0.063(3) 0.038(2) 0.069(3) 0.003(2) -0.007(2) 0.0029(19)
N1 0.0248(13) 0.0408(16) 0.0350(15) -0.0043(12) -0.0039(11) -0.0066(11)
C5 0.041(2) 0.054(2) 0.040(2) -0.0073(18) -0.0038(16) -0.0061(17)
C4 0.052(2) 0.061(3) 0.038(2) -0.0018(19) -0.0009(18) -0.010(2)
C3 0.042(2) 0.048(2) 0.055(2) 0.0025(19) -0.0112(18) -0.0101(18)
C2 0.050(2) 0.047(2) 0.057(3) -0.0117(19) -0.0016(19) -0.0071(18)
C1 0.0381(19) 0.048(2) 0.047(2) -0.0094(18) -0.0002(16) -0.0079(16)
N5 0.0327(14) 0.0356(15) 0.0303(14) -0.0077(12) -0.0034(11) -0.0087(11)
C15 0.0370(18) 0.044(2) 0.0390(19) -0.0023(16) -0.0044(15) -0.0097(15)
C16 0.0371(19) 0.047(2) 0.040(2) -0.0025(17) -0.0019(15) -0.0101(16)
C17 0.0416(19) 0.040(2) 0.0300(17) -0.0091(15) -0.0047(14) -0.0101(15)
C18 0.0386(18) 0.0376(19) 0.0347(18) -0.0081(15) -0.0076(14) -0.0023(15)
C19 0.0373(18) 0.0403(19) 0.0329(17) -0.0094(15) -0.0049(14) -0.0085(15)
O1 0.0167(9) 0.0358(12) 0.0325(11) -0.0103(9) -0.0015(8) -0.0069(8)
O2 0.0276(11) 0.0410(13) 0.0319(12) -0.0141(10) -0.0006(9) -0.0034(9)
O5 0.143(4) 0.136(4) 0.059(3) -0.017(3) -0.005(3) -0.047(4)
O3 0.0199(10) 0.0449(13) 0.0322(12) -0.0148(10) -0.0025(8) -0.0085(9)
I1 0.0680(2) 0.0819(3) 0.0629(2) -0.02072(17) -0.00055(16) 0.00102(17)
N3 0.0360(14) 0.0347(15) 0.0274(14) -0.0089(12) -0.0014(11) -0.0069(12)
C9 0.0346(17) 0.045(2) 0.0361(18) -0.0113(16) -0.0054(14) -0.0079(15)
C8 0.0356(17) 0.0392(19) 0.0298(17) -0.0085(14) 0.0021(14) -0.0071(14)
C10 0.048(2) 0.0365(19) 0.0322(18) -0.0089(15) -0.0048(15) -0.0092(15)
C12 0.0320(17) 0.045(2) 0.0371(18) -0.0151(16) 0.0003(14) -0.0089(15)
C11 0.0383(18) 0.045(2) 0.0320(18) -0.0121(15) 0.0018(14) -0.0070(15)
N4 0.056(2) 0.074(2) 0.0370(17) -0.0250(17) -0.0122(15) -0.0090(18)
C14 0.085(3) 0.062(3) 0.034(2) -0.0182(19) -0.002(2) -0.009(2)
C13 0.070(3) 0.105(4) 0.054(3) -0.031(3) -0.025(2) -0.015(3)
N6 0.0496(19) 0.0422(19) 0.052(2) 0.0046(15) -0.0041(15) -0.0092(15)
C21 0.072(3) 0.048(2) 0.048(2) 0.0007(19) -0.005(2) -0.001(2)
C20 0.068(3) 0.057(3) 0.063(3) 0.013(2) -0.001(2) -0.023(2)
N2 0.080(3) 0.051(2) 0.078(3) 0.015(2) -0.006(2) -0.014(2)
C7 0.079(4) 0.085(4) 0.083(4) 0.031(3) 0.000(3) -0.022(3)
C6 0.085(4) 0.044(3) 0.125(5) 0.005(3) -0.011(4) -0.012(3)
C29 0.0189(13) 0.0248(15) 0.0266(15) -0.0035(12) -0.0024(11) -0.0050(11)
O4 0.083(3) 0.117(3) 0.075(2) -0.044(3) -0.010(2) 0.041(2)

loop_
_atom_type_symbol
_atom_type_description
_atom_type_scat_dispersion_real
_atom_type_scat_dispersion_imag
_atom_type_scat_source
C C 0.0033 0.0016 'International Tables Vol C Tables 4.2.6.8 and 6.1.1.4'
H H 0.0000 0.0000 'International Tables Vol C Tables 4.2.6.8 and 6.1.1.4'
Cu Cu 0.3201 1.2651 'International Tables Vol C Tables 4.2.6.8 and 6.1.1.4'
I I -0.4742 1.8119 'International Tables Vol C Tables 4.2.6.8 and 6.1.1.4'
N N 0.0061 0.0033 'International Tables Vol C Tables 4.2.6.8 and 6.1.1.4'
O O 0.0106 0.0060 'International Tables Vol C Tables 4.2.6.8 and 6.1.1.4'

loop_
_geom_angle_atom_site_label_1
_geom_angle_atom_site_label_2
_geom_angle_atom_site_label_3
_geom_angle
_geom_angle_site_symmetry_1
_geom_angle_site_symmetry_3
_geom_angle_publ_flag
O3 Cu1 O3 180.0 2_855 . ?
O3 Cu1 N1 90.78(9) 2_855 . ?
O3 Cu1 N1 89.22(9) . . ?
O3 Cu1 N1 89.22(9) 2_855 2_855 ?
O3 Cu1 N1 90.78(9) . 2_855 ?
N1 Cu1 N1 180.0 . 2_855 ?
O1 Cu2 N3 174.35(10) . . ?
O1 Cu2 N7 89.71(9) . . ?
N3 Cu2 N7 90.93(10) . . ?
O1 Cu2 N5 91.97(9) . . ?
N3 Cu2 N5 86.66(10) . . ?
N7 Cu2 N5 172.19(8) . . ?
O1 Cu2 O1 74.52(8) . 2_755 ?
N3 Cu2 O1 111.07(9) . 2_755 ?
N7 Cu2 O1 91.58(8) . 2_755 ?
N5 Cu2 O1 96.22(8) . 2_755 ?
C22 N7 C26 120.0 . . ?
C22 N7 Cu2 118.56(10) . . ?
C26 N7 Cu2 121.21(10) . . ?
C23 C22 N7 120.0 . . ?
C23 C22 H22 120.0 . . ?
N7 C22 H22 120.0 . . ?
C24 C23 C22 120.0 . . ?
C24 C23 H23 120.0 . . ?
C22 C23 H23 120.0 . . ?
C25 C24 C23 120.0 . . ?
C25 C24 N8 119.95(18) . . ?
C23 C24 N8 119.98(18) . . ?
C24 C25 C26 120.0 . . ?
C24 C25 H25 120.0 . . ?
C26 C25 H25 120.0 . . ?
C25 C26 N7 120.0 . . ?
C25 C26 H26 120.0 . . ?
N7 C26 H26 120.0 . . ?
C24 N8 C28 120.4(3) . . ?
C24 N8 C27 121.1(3) . . ?
C28 N8 C27 118.0(3) . . ?
N8 C28 H28A 109.5 . . ?
N8 C28 H28B 109.5 . . ?
H28A C28 H28B 109.5 . . ?
N8 C28 H28C 109.5 . . ?
H28A C28 H28C 109.5 . . ?
H28B C28 H28C 109.5 . . ?
N8 C27 H27A 109.5 . . ?
N8 C27 H27B 109.5 . . ?
H27A C27 H27B 109.5 . . ?
N8 C27 H27C 109.5 . . ?
H27A C27 H27C 109.5 . . ?
H27B C27 H27C 109.5 . . ?
C5 N1 C1 120.0 . . ?
C5 N1 Cu1 119.47(11) . . ?
C1 N1 Cu1 120.42(11) . . ?
C4 C5 N1 120.0 . . ?
C4 C5 H5 120.0 . . ?
N1 C5 H5 120.0 . . ?
C3 C4 C5 120.0 . . ?
C3 C4 H4 120.0 . . ?
C5 C4 H4 120.0 . . ?
C4 C3 C2 120.0 . . ?
C4 C3 N2 119.6(3) . . ?
C2 C3 N2 120.4(3) . . ?
C1 C2 C3 120.0 . . ?
C1 C2 H2 120.0 . . ?
C3 C2 H2 120.0 . . ?
C2 C1 N1 120.0 . . ?
C2 C1 H1 120.0 . . ?
N1 C1 H1 120.0 . . ?
C15 N5 C19 120.0 . . ?
C15 N5 Cu2 120.77(10) . . ?
C19 N5 Cu2 119.03(10) . . ?
N5 C15 C16 120.0 . . ?
N5 C15 H15 120.0 . . ?
C16 C15 H15 120.0 . . ?
C17 C16 C15 120.0 . . ?
C17 C16 H16 120.0 . . ?
C15 C16 H16 120.0 . . ?
C18 C17 C16 120.0 . . ?
C18 C17 N6 120.35(19) . . ?
C16 C17 N6 119.64(19) . . ?
C19 C18 C17 120.0 . . ?
C19 C18 H18 120.0 . . ?
C17 C18 H18 120.0 . . ?
C18 C19 N5 120.0 . . ?
C18 C19 H19 120.0 . . ?
N5 C19 H19 120.0 . . ?
C29 O1 Cu2 110.78(18) 2_755 . ?
C29 O1 Cu2 143.31(19) 2_755 2_755 ?
Cu2 O1 Cu2 105.48(8) . 2_755 ?
H5A O5 H5B 109.5 . . ?
C29 O3 Cu1 102.32(17) . . ?
C8 N3 C12 116.1(3) . . ?
C8 N3 Cu2 124.1(2) . . ?
C12 N3 Cu2 119.6(2) . . ?
C8 C9 C10 120.3(3) . . ?
C8 C9 H9 119.9 . . ?
C10 C9 H9 119.9 . . ?
N3 C8 C9 123.9(3) . . ?
N3 C8 H8 118.0 . . ?
C9 C8 H8 118.0 . . ?
N4 C10 C11 122.7(3) . . ?
N4 C10 C9 121.7(3) . . ?
C11 C10 C9 115.6(3) . . ?
N3 C12 C11 124.1(3) . . ?
N3 C12 H12 118.0 . . ?
C11 C12 H12 118.0 . . ?
C12 C11 C10 120.1(3) . . ?
C12 C11 H11 119.9 . . ?
C10 C11 H11 119.9 . . ?
C10 N4 C14 121.6(4) . . ?
C10 N4 C13 121.3(3) . . ?
C14 N4 C13 117.1(3) . . ?
N4 C14 H14A 109.5 . . ?
N4 C14 H14B 109.5 . . ?
H14A C14 H14B 109.5 . . ?
N4 C14 H14C 109.5 . . ?
H14A C14 H14C 109.5 . . ?
H14B C14 H14C 109.5 . . ?
N4 C13 H13A 109.5 . . ?
N4 C13 H13B 109.5 . . ?
H13A C13 H13B 109.5 . . ?
N4 C13 H13C 109.5 . . ?
H13A C13 H13C 109.5 . . ?
H13B C13 H13C 109.5 . . ?
C17 N6 C20 120.8(3) . . ?
C17 N6 C21 120.8(3) . . ?
C20 N6 C21 118.2(3) . . ?
N6 C21 H21A 109.5 . . ?
N6 C21 H21B 109.5 . . ?
H21A C21 H21B 109.5 . . ?
N6 C21 H21C 109.5 . . ?
H21A C21 H21C 109.5 . . ?
H21B C21 H21C 109.5 . . ?
N6 C20 H20A 109.5 . . ?
N6 C20 H20B 109.5 . . ?
H20A C20 H20B 109.5 . . ?
N6 C20 H20C 109.5 . . ?
H20A C20 H20C 109.5 . . ?
H20B C20 H20C 109.5 . . ?
C3 N2 C6 121.9(4) . . ?
C3 N2 C7 120.3(4) . . ?
C6 N2 C7 117.8(4) . . ?
N2 C7 H7A 109.5 . . ?
N2 C7 H7B 109.5 . . ?
H7A C7 H7B 109.5 . . ?
N2 C7 H7C 109.5 . . ?
H7A C7 H7C 109.5 . . ?
H7B C7 H7C 109.5 . . ?
N2 C6 H6A 109.5 . . ?
N2 C6 H6B 109.5 . . ?
H6A C6 H6B 109.5 . . ?
N2 C6 H6C 109.5 . . ?
H6A C6 H6C 109.5 . . ?
H6B C6 H6C 109.5 . . ?
O2 C29 O3 122.0(3) . . ?
O2 C29 O1 119.9(3) . 2_755 ?
O3 C29 O1 118.1(3) . 2_755 ?
H4A O4 H4B 104.5 . . ?

loop_
_geom_bond_atom_site_label_1
_geom_bond_atom_site_label_2
_geom_bond_distance
_geom_bond_site_symmetry_2
_geom_bond_publ_flag
Cu1 O3 1.951(2) 2_855 ?
Cu1 O3 1.951(2) . ?
Cu1 N1 2.0289(15) . ?
Cu1 N1 2.0289(15) 2_855 ?
Cu2 O1 1.985(2) . ?
Cu2 N3 2.015(3) . ?
Cu2 N7 2.0320(14) . ?
Cu2 N5 2.0453(15) . ?
Cu2 O1 2.273(2) 2_755 ?
N7 C22 1.3900 . ?
N7 C26 1.3900 . ?
C22 C23 1.3900 . ?
C22 H22 0.9300 . ?
C23 C24 1.3900 . ?
C23 H23 0.9300 . ?
C24 C25 1.3900 . ?
C24 N8 1.401(3) . ?
C25 C26 1.3900 . ?
C25 H25 0.9300 . ?
C26 H26 0.9300 . ?
N8 C28 1.450(5) . ?
N8 C27 1.454(5) . ?
C28 H28A 0.9600 . ?
C28 H28B 0.9600 . ?
C28 H28C 0.9600 . ?
C27 H27A 0.9600 . ?
C27 H27B 0.9600 . ?
C27 H27C 0.9600 . ?
N1 C5 1.3900 . ?
N1 C1 1.3900 . ?
C5 C4 1.3900 . ?
C5 H5 0.9300 . ?
C4 C3 1.3900 . ?
C4 H4 0.9300 . ?
C3 C2 1.3900 . ?
C3 N2 1.401(4) . ?
C2 C1 1.3900 . ?
C2 H2 0.9300 . ?
C1 H1 0.9300 . ?
N5 C15 1.3900 . ?
N5 C19 1.3900 . ?
C15 C16 1.3900 . ?
C15 H15 0.9300 . ?
C16 C17 1.3900 . ?
C16 H16 0.9300 . ?
C17 C18 1.3900 . ?
C17 N6 1.408(3) . ?
C18 C19 1.3900 . ?
C18 H18 0.9300 . ?
C19 H19 0.9300 . ?
O1 C29 1.299(3) 2_755 ?
O2 C29 1.265(4) . ?
O5 H5A 0.8501 . ?
O5 H5B 0.8500 . ?
O3 C29 1.284(4) . ?
N3 C8 1.345(4) . ?
N3 C12 1.353(4) . ?
C9 C8 1.374(5) . ?
C9 C10 1.413(5) . ?
C9 H9 0.9300 . ?
C8 H8 0.9300 . ?
C10 N4 1.355(5) . ?
C10 C11 1.406(5) . ?
C12 C11 1.374(5) . ?
C12 H12 0.9300 . ?
C11 H11 0.9300 . ?
N4 C14 1.455(5) . ?
N4 C13 1.459(6) . ?
C14 H14A 0.9600 . ?
C14 H14B 0.9600 . ?
C14 H14C 0.9600 . ?
C13 H13A 0.9600 . ?
C13 H13B 0.9600 . ?
C13 H13C 0.9600 . ?
N6 C20 1.445(5) . ?
N6 C21 1.451(5) . ?
C21 H21A 0.9600 . ?
C21 H21B 0.9600 . ?
C21 H21C 0.9600 . ?
C20 H20A 0.9600 . ?
C20 H20B 0.9600 . ?
C20 H20C 0.9600 . ?
N2 C6 1.448(7) . ?
N2 C7 1.461(7) . ?
C7 H7A 0.9600 . ?
C7 H7B 0.9600 . ?
C7 H7C 0.9600 . ?
C6 H6A 0.9600 . ?
C6 H6B 0.9600 . ?
C6 H6C 0.9600 . ?
O4 H4A 0.8501 . ?
O4 H4B 0.8497 . ?

loop_
_geom_torsion_atom_site_label_1
_geom_torsion_atom_site_label_2
_geom_torsion_atom_site_label_3
_geom_torsion_atom_site_label_4
_geom_torsion
_geom_torsion_site_symmetry_1
_geom_torsion_site_symmetry_2
_geom_torsion_site_symmetry_3
_geom_torsion_site_symmetry_4
_geom_torsion_publ_flag
C26 N7 C22 C23 0.0 . . . . ?
Cu2 N7 C22 C23 174.47(14) . . . . ?
N7 C22 C23 C24 0.0 . . . . ?
C22 C23 C24 C25 0.0 . . . . ?
C22 C23 C24 N8 -176.9(2) . . . . ?
C23 C24 C25 C26 0.0 . . . . ?
N8 C24 C25 C26 176.9(2) . . . . ?
C24 C25 C26 N7 0.0 . . . . ?
C22 N7 C26 C25 0.0 . . . . ?
Cu2 N7 C26 C25 -174.32(14) . . . . ?
C25 C24 N8 C28 179.2(3) . . . . ?
C23 C24 N8 C28 -3.9(4) . . . . ?
C25 C24 N8 C27 7.2(4) . . . . ?
C23 C24 N8 C27 -175.9(3) . . . . ?
C1 N1 C5 C4 0.0 . . . . ?
Cu1 N1 C5 C4 176.20(15) . . . . ?
N1 C5 C4 C3 0.0 . . . . ?
C5 C4 C3 C2 0.0 . . . . ?
C5 C4 C3 N2 179.5(3) . . . . ?
C4 C3 C2 C1 0.0 . . . . ?
N2 C3 C2 C1 -179.5(3) . . . . ?
C3 C2 C1 N1 0.0 . . . . ?
C5 N1 C1 C2 0.0 . . . . ?
Cu1 N1 C1 C2 -176.16(15) . . . . ?
C19 N5 C15 C16 0.0 . . . . ?
Cu2 N5 C15 C16 -174.81(14) . . . . ?
N5 C15 C16 C17 0.0 . . . . ?
C15 C16 C17 C18 0.0 . . . . ?
C15 C16 C17 N6 -179.4(3) . . . . ?
C16 C17 C18 C19 0.0 . . . . ?
N6 C17 C18 C19 179.3(3) . . . . ?
C17 C18 C19 N5 0.0 . . . . ?
C15 N5 C19 C18 0.0 . . . . ?
Cu2 N5 C19 C18 174.90(14) . . . . ?
C12 N3 C8 C9 0.7(5) . . . . ?
Cu2 N3 C8 C9 -174.3(3) . . . . ?
C10 C9 C8 N3 -0.8(6) . . . . ?
C8 C9 C10 N4 180.0(3) . . . . ?
C8 C9 C10 C11 0.2(5) . . . . ?
C8 N3 C12 C11 0.0(5) . . . . ?
Cu2 N3 C12 C11 175.2(3) . . . . ?
N3 C12 C11 C10 -0.5(6) . . . . ?
N4 C10 C11 C12 -179.4(4) . . . . ?
C9 C10 C11 C12 0.4(5) . . . . ?
C11 C10 N4 C14 0.9(6) . . . . ?
C9 C10 N4 C14 -178.9(4) . . . . ?
C11 C10 N4 C13 -179.2(4) . . . . ?
C9 C10 N4 C13 1.1(6) . . . . ?
C18 C17 N6 C20 -175.6(3) . . . . ?
C16 C17 N6 C20 3.8(5) . . . . ?
C18 C17 N6 C21 -1.6(4) . . . . ?
C16 C17 N6 C21 177.7(3) . . . . ?
C4 C3 N2 C6 -177.2(4) . . . . ?
C2 C3 N2 C6 2.3(6) . . . . ?
C4 C3 N2 C7 4.7(6) . . . . ?
C2 C3 N2 C7 -175.8(4) . . . . ?
Cu1 O3 C29 O2 -3.6(3) . . . . ?
Cu1 O3 C29 O1 177.1(2) . . . 2_755 ?
